data_7048935
loop_
_publ_author_name
'Liu, Yingle'
'He, Chunlin'
'Tang, Yongxing'
'Imler, Gregory H.'
'Parrish, Damon A.'
'Shreeve, Jean'ne M.'

_publ_section_title
;
 Tetrazolyl and dinitromethyl groups with 1,2,3-triazole lead to polyazole
 energetic materials.
;
_journal_issue 10
_journal_name_full 'Dalton transactions (Cambridge, England : 2003)'
_journal_page_first 3237
_journal_page_last 3242
_journal_paper_doi 10.1039/c8dt05071f
_journal_volume 48
_journal_year 2019
_chemical_formula_moiety 'C5 H3 N9 O4, 2(H4 N), 2(H2 O)'
_chemical_formula_sum 'C5 H15 N11 O6'
_chemical_formula_weight 325.28
_space_group_crystal_system triclinic
_space_group_IT_number 2
_space_group_name_Hall '-P 1'
_space_group_name_H-M_alt 'P -1'
_symmetry_space_group_name_Hall '-P 1'
_symmetry_space_group_name_H-M 'P -1'
_atom_sites_solution_hydrogens mixed
_atom_sites_solution_primary dual
_audit_creation_date 2018-01-09
_audit_creation_method
;
Olex2 1.2-alpha
(compiled 2017.12.08 svn.r3473 for OlexSys, GUI svn.r5433)
;
_audit_update_record
;
2018-12-11 deposited with the CCDC.
2019-02-07 downloaded from the CCDC.
;
_cell_angle_alpha 97.880(2)
_cell_angle_beta 91.529(2)
_cell_angle_gamma 109.537(2)
_cell_formula_units_Z 4
_cell_length_a 7.5623(11)
_cell_length_b 10.2596(15)
_cell_length_c 19.026(3)
_cell_measurement_reflns_used 7659
_cell_measurement_temperature 173(2)
_cell_measurement_theta_max 25.28
_cell_measurement_theta_min 2.24
_cell_volume 1373.9(4)
_computing_cell_refinement 'SAINT v8.34A (Bruker, 2013)'
_computing_data_collection 'COSMO (BRUKER, V1.61, 2009)'
_computing_data_reduction 'SAINT v8.34A (Bruker, 2013)'
_computing_molecular_graphics 'Olex2 (Dolomanov et al., 2009)'
_computing_publication_material 'Olex2 (Dolomanov et al., 2009)'
_computing_structure_refinement 'XL (Sheldrick, 2008)'
_computing_structure_solution 'ShelXT (Sheldrick, 2015)'
_diffrn_ambient_temperature 173(2)
_diffrn_detector_area_resol_mean 8.36
_diffrn_measured_fraction_theta_full 0.997
_diffrn_measured_fraction_theta_max 0.994
_diffrn_measurement_device_type 'Bruker APEX-II CCD'
_diffrn_measurement_method \w
_diffrn_radiation_monochromator graphite
_diffrn_radiation_type MoK\a
_diffrn_radiation_wavelength 0.71073
_diffrn_reflns_av_R_equivalents 0.0439
_diffrn_reflns_av_unetI/netI 0.0438
_diffrn_reflns_Laue_measured_fraction_full 0.997
_diffrn_reflns_Laue_measured_fraction_max 0.994
_diffrn_reflns_limit_h_max 9
_diffrn_reflns_limit_h_min -9
_diffrn_reflns_limit_k_max 12
_diffrn_reflns_limit_k_min -12
_diffrn_reflns_limit_l_max 22
_diffrn_reflns_limit_l_min -22
_diffrn_reflns_number 18302
_diffrn_reflns_point_group_measured_fraction_full 0.997
_diffrn_reflns_point_group_measured_fraction_max 0.994
_diffrn_reflns_theta_full 25.242
_diffrn_reflns_theta_max 25.344
_diffrn_reflns_theta_min 1.084
_diffrn_source 'sealed tube'
_diffrn_standards_number 0
_exptl_absorpt_coefficient_mu 0.139
_exptl_absorpt_correction_T_max 0.7452
_exptl_absorpt_correction_T_min 0.6647
_exptl_absorpt_correction_type multi-scan
_exptl_absorpt_process_details
'SADABS-2014/5 (Bruker,2014/5) was used for absorption correction. wR2(int) was 0.0702 before and 0.0552 after correction. The Ratio of minimum to maximum transmission is 0.8920. The \l/2 correction factor is 0.00150.'
_exptl_crystal_colour yellow
_exptl_crystal_colour_primary yellow
_exptl_crystal_density_diffrn 1.573
_exptl_crystal_description plate
_exptl_crystal_F_000 680
_exptl_crystal_recrystallization_method 'used as received'
_exptl_crystal_size_max 0.227
_exptl_crystal_size_mid 0.154
_exptl_crystal_size_min 0.101
_refine_diff_density_max 0.506
_refine_diff_density_min -0.429
_refine_diff_density_rms 0.097
_refine_ls_extinction_method none
_refine_ls_goodness_of_fit_ref 1.075
_refine_ls_hydrogen_treatment mixed
_refine_ls_matrix_type full
_refine_ls_number_parameters 485
_refine_ls_number_reflns 4997
_refine_ls_number_restraints 24
_refine_ls_restrained_S_all 1.072
_refine_ls_R_factor_all 0.0832
_refine_ls_R_factor_gt 0.0681
_refine_ls_shift/su_max 0.000
_refine_ls_shift/su_mean 0.000
_refine_ls_structure_factor_coef Fsqd
_refine_ls_weighting_details 'w=1/[\s^2^(Fo^2^)+(0.1287P)^2^+3.2224P] where P=(Fo^2^+2Fc^2^)/3'
_refine_ls_weighting_scheme calc
_refine_ls_wR_factor_gt 0.2307
_refine_ls_wR_factor_ref 0.2425
_reflns_Friedel_coverage 0.000
_reflns_number_gt 3847
_reflns_number_total 4997
_reflns_threshold_expression 'I > 2\s(I)'
_cod_data_source_file c8dt05071f2.cif
_cod_data_source_block js118a
_cod_depositor_comments 'Adding full bibliography for 7048935--7048937.cif.'
_cod_original_cell_volume 1373.9(3)
_cod_database_code 7048935
_shelxl_version_number 2014/6
_shelx_space_group_comment
;
The symmetry employed for this shelxl refinement is uniquely defined
by the following loop, which should always be used as a source of
symmetry information in preference to the above space-group names.
They are only intended as comments.
;
_shelx_estimated_absorpt_t_max 0.986
_shelx_estimated_absorpt_t_min 0.969
_olex2_refinement_description
;
1. Fixed Uiso
 At 1.5 times of:
  All C(H,H,H) groups, All O(H,H) groups
2. Restrained distances
 N3C-H3CC \\sim N3C-H3CA \\sim N3C-H3CB \\sim N3C-H3CD
 with sigma of 0.02
 N2C-H2CB \\sim N2C-H2CA \\sim N2C-H2CD \\sim N2C-H2CC
 with sigma of 0.02
 N4C-H4CB \\sim N4C-H4CA \\sim N4C-H4CD \\sim N4C-H4CC
 with sigma of 0.02
 N1C-H1CB \\sim N1C-H1CD \\sim N1C-H1CA \\sim N1C-H1CC
 with sigma of 0.02
3.a Free rotating group:
 O1S(H1SA,H1SB), O3S(H3SA,H3SB)
3.b Idealised Me refined as rotating group:
 C5A(H5AA,H5AB,H5AC), C5B(H5BA,H5BB,H5BC)
;
_olex2_diffrn_ambient_temperature_device 'Oxford Cryosystems'
_olex2_exptl_crystal_mounting_method 'The crystal was mounted on a nylon loop with paratone oil'
_olex2_submission_original_sample_id He946
_olex2_submission_special_instructions 'No special instructions were received'

loop_
_space_group_symop_operation_xyz
'x, y, z'
'-x, -y, -z'

loop_
_atom_site_label
_atom_site_type_symbol
_atom_site_fract_x
_atom_site_fract_y
_atom_site_fract_z
_atom_site_U_iso_or_equiv
_atom_site_adp_type
_atom_site_occupancy
_atom_site_site_symmetry_order
_atom_site_calc_flag
_atom_site_refinement_flags_posn
O1A O 0.3227(4) 0.4397(3) 0.11851(16) 0.0354(7) Uani 1 1 d .
O2A O 0.5109(5) 0.5174(4) 0.21476(18) 0.0460(9) Uani 1 1 d .
O3A O 0.4852(4) 0.7327(4) 0.29222(16) 0.0423(8) Uani 1 1 d .
O4A O 0.2897(4) 0.8240(3) 0.25151(18) 0.0425(8) Uani 1 1 d .
N1A N 0.4049(5) 0.7985(4) -0.03276(19) 0.0346(8) Uani 1 1 d .
N2A N 0.5868(6) 0.8677(4) -0.0385(2) 0.0384(9) Uani 1 1 d .
N3A N 0.6802(5) 0.8934(4) 0.0237(2) 0.0393(9) Uani 1 1 d .
N4A N 0.5613(5) 0.8422(4) 0.0727(2) 0.0334(8) Uani 1 1 d .
N5A N 0.0511(5) 0.6864(4) 0.03181(18) 0.0291(8) Uani 1 1 d .
N6A N -0.0695(5) 0.6149(4) 0.07361(19) 0.0291(8) Uani 1 1 d .
N7A N 0.0037(5) 0.5899(4) 0.13218(17) 0.0279(8) Uani 1 1 d .
N8A N 0.3894(5) 0.5303(4) 0.17276(18) 0.0291(8) Uani 1 1 d .
N9A N 0.3713(5) 0.7349(4) 0.24448(18) 0.0306(8) Uani 1 1 d .
C1A C 0.3932(6) 0.7848(4) 0.0358(2) 0.0262(8) Uani 1 1 d .
C2A C 0.2200(6) 0.7110(4) 0.0665(2) 0.0265(9) Uani 1 1 d .
C3A C 0.1897(5) 0.6507(4) 0.1283(2) 0.0264(9) Uani 1 1 d .
C4A C 0.3253(5) 0.6414(4) 0.1823(2) 0.0263(9) Uani 1 1 d .
C5A C -0.2722(6) 0.5712(5) 0.0579(3) 0.0357(10) Uani 1 1 d .
H5AA H -0.3212 0.6372 0.0861 0.054 Uiso 1 1 calc GR
H5AB H -0.3321 0.4773 0.0700 0.054 Uiso 1 1 calc GR
H5AC H -0.2999 0.5699 0.0072 0.054 Uiso 1 1 calc GR
O1B O 0.3659(4) 0.1234(3) 0.43661(16) 0.0332(7) Uani 1 1 d .
O2B O 0.1253(4) -0.0678(3) 0.41130(16) 0.0341(7) Uani 1 1 d .
O3B O -0.2027(4) 0.1700(3) 0.44267(16) 0.0322(7) Uani 1 1 d .
O4B O -0.1945(4) -0.0325(3) 0.39555(18) 0.0359(7) Uani 1 1 d .
N1B N 0.0948(5) 0.5462(4) 0.36820(19) 0.0324(8) Uani 1 1 d .
N2B N 0.0221(5) 0.5167(4) 0.30013(19) 0.0330(8) Uani 1 1 d .
N3B N -0.0155(5) 0.3835(4) 0.27699(19) 0.0332(8) Uani 1 1 d .
N4B N 0.0341(6) 0.3219(4) 0.32836(19) 0.0345(8) Uani 1 1 d .
N5B N 0.2666(5) 0.5202(4) 0.50126(18) 0.0272(7) Uani 1 1 d .
N6B N 0.3115(5) 0.4637(4) 0.55452(18) 0.0265(7) Uani 1 1 d .
N7B N 0.2521(5) 0.3253(3) 0.54558(17) 0.0266(7) Uani 1 1 d .
N8B N 0.1895(4) 0.0614(3) 0.43029(17) 0.0254(7) Uani 1 1 d .
N9B N -0.1134(4) 0.0875(3) 0.42783(17) 0.0244(7) Uani 1 1 d .
C1B C 0.0990(5) 0.4252(4) 0.3836(2) 0.0255(8) Uani 1 1 d .
C2B C 0.1723(5) 0.4090(4) 0.4526(2) 0.0235(8) Uani 1 1 d .
C3B C 0.1632(5) 0.2874(4) 0.47979(19) 0.0231(8) Uani 1 1 d .
C4B C 0.0781(5) 0.1411(4) 0.4464(2) 0.0242(8) Uani 1 1 d .
C5B C 0.4074(6) 0.5489(5) 0.6214(2) 0.0317(9) Uani 1 1 d .
H5BA H 0.3143 0.5663 0.6528 0.048 Uiso 1 1 calc GR
H5BB H 0.4952 0.6383 0.6119 0.048 Uiso 1 1 calc GR
H5BC H 0.4770 0.4992 0.6446 0.048 Uiso 1 1 calc GR
N4C N -0.1114(6) 0.7548(4) 0.2919(2) 0.0360(9) Uani 1 1 d D
H4CA H -0.045(9) 0.827(6) 0.265(3) 0.08(2) Uiso 1 1 d D
H4CB H -0.073(8) 0.675(4) 0.277(3) 0.056(16) Uiso 1 1 d D
H4CC H -0.239(6) 0.729(7) 0.272(4) 0.08(2) Uiso 1 1 d D
H4CD H -0.145(13) 0.783(9) 0.339(3) 0.12(3) Uiso 1 1 d D
N3C N 0.4015(5) 0.8007(4) 0.43388(19) 0.0274(8) Uani 1 1 d D
H3CA H 0.328(8) 0.718(4) 0.434(4) 0.07(2) Uiso 1 1 d D
H3CB H 0.478(7) 0.810(6) 0.469(2) 0.057(17) Uiso 1 1 d D
H3CC H 0.355(9) 0.865(5) 0.434(4) 0.07(2) Uiso 1 1 d D
H3CD H 0.454(14) 0.798(11) 0.396(3) 0.15(4) Uiso 1 1 d D
N2C N -0.0685(6) 0.2590(4) 0.1264(2) 0.0361(9) Uani 1 1 d D
H2CA H 0.007(7) 0.332(5) 0.109(3) 0.061(18) Uiso 1 1 d D
H2CB H -0.071(7) 0.293(5) 0.1719(16) 0.044(14) Uiso 1 1 d D
H2CC H -0.040(8) 0.181(4) 0.120(3) 0.057(17) Uiso 1 1 d D
H2CD H -0.178(6) 0.243(6) 0.101(3) 0.061(18) Uiso 1 1 d D
N1C N 0.5781(6) 1.0892(4) 0.3002(2) 0.0380(9) Uani 1 1 d D
H1CA H 0.652(8) 1.125(6) 0.339(2) 0.07(2) Uiso 1 1 d D
H1CB H 0.645(7) 1.049(5) 0.273(3) 0.054(17) Uiso 1 1 d D
H1CC H 0.477(6) 1.022(5) 0.310(3) 0.066(19) Uiso 1 1 d D
H1CD H 0.562(9) 1.153(5) 0.277(3) 0.062(18) Uiso 1 1 d D
O1S O 0.1225(6) 1.0757(4) 0.2689(2) 0.0548(10) Uani 1 1 d .
H1SA H 0.0946 1.1453 0.2912 0.082 Uiso 1 1 d G
H1SB H 0.2020 1.1129 0.2390 0.082 Uiso 1 1 d G
O4S O 0.4618(6) 1.2247(5) 0.1966(2) 0.0515(10) Uani 1 1 d .
H4SA H 0.516(9) 1.325(8) 0.197(3) 0.065(19) Uiso 1 1 d .
H4SB H 0.441(10) 1.193(7) 0.160(4) 0.07(2) Uiso 1 1 d .
O2S O 0.0387(6) 1.0163(4) 0.1017(2) 0.0462(9) Uani 1 1 d .
H2SA H -0.038(10) 0.972(7) 0.070(4) 0.06(2) Uiso 1 1 d .
H2SB H 0.141(10) 1.025(7) 0.084(4) 0.07(2) Uiso 1 1 d .
O3S O 0.7481(6) 0.9369(4) 0.20909(19) 0.0550(10) Uani 1 1 d .
H3SA H 0.8677 0.9788 0.2058 0.083 Uiso 1 1 d G
H3SB H 0.7011 0.9086 0.1652 0.083 Uiso 1 1 d G

loop_
_atom_site_aniso_label
_atom_site_aniso_U_11
_atom_site_aniso_U_22
_atom_site_aniso_U_33
_atom_site_aniso_U_23
_atom_site_aniso_U_13
_atom_site_aniso_U_12
O1A 0.0335(16) 0.0400(17) 0.0308(16) -0.0060(13) -0.0086(13) 0.0153(14)
O2A 0.048(2) 0.057(2) 0.0382(19) 0.0000(16) -0.0180(15) 0.0297(17)
O3A 0.0314(16) 0.069(2) 0.0222(16) -0.0067(15) -0.0059(13) 0.0182(16)
O4A 0.0330(17) 0.0463(19) 0.047(2) -0.0093(15) 0.0005(14) 0.0187(15)
N1A 0.038(2) 0.040(2) 0.030(2) 0.0097(16) 0.0057(16) 0.0167(17)
N2A 0.043(2) 0.038(2) 0.037(2) 0.0095(17) 0.0135(18) 0.0149(17)
N3A 0.033(2) 0.042(2) 0.044(2) 0.0110(18) 0.0088(17) 0.0125(17)
N4A 0.0268(18) 0.039(2) 0.034(2) 0.0070(16) 0.0002(15) 0.0104(16)
N5A 0.0289(18) 0.0349(19) 0.0253(18) 0.0056(15) -0.0017(14) 0.0130(15)
N6A 0.0252(17) 0.0363(19) 0.0280(18) 0.0063(15) -0.0020(14) 0.0130(15)
N7A 0.0252(17) 0.039(2) 0.0206(17) 0.0048(14) -0.0013(13) 0.0127(15)
N8A 0.0259(17) 0.039(2) 0.0234(18) 0.0043(15) -0.0032(14) 0.0128(15)
N9A 0.0213(16) 0.043(2) 0.0241(18) -0.0007(15) -0.0003(14) 0.0093(15)
C1A 0.029(2) 0.028(2) 0.023(2) 0.0036(16) 0.0008(16) 0.0116(17)
C2A 0.026(2) 0.030(2) 0.025(2) 0.0027(16) 0.0001(16) 0.0120(16)
C3A 0.0241(19) 0.032(2) 0.025(2) 0.0024(16) 0.0005(16) 0.0126(16)
C4A 0.0255(19) 0.035(2) 0.0175(19) 0.0012(16) -0.0019(15) 0.0109(17)
C5A 0.023(2) 0.046(3) 0.038(2) 0.007(2) -0.0024(17) 0.0124(19)
O1B 0.0192(14) 0.0480(18) 0.0330(16) -0.0006(13) -0.0030(11) 0.0152(13)
O2B 0.0362(16) 0.0294(16) 0.0379(17) -0.0011(13) -0.0067(13) 0.0160(13)
O3B 0.0270(14) 0.0425(17) 0.0302(16) -0.0025(13) 0.0018(12) 0.0190(13)
O4B 0.0269(15) 0.0287(16) 0.0465(19) -0.0020(14) -0.0037(13) 0.0056(12)
N1B 0.041(2) 0.035(2) 0.0225(18) 0.0047(15) -0.0027(15) 0.0153(16)
N2B 0.038(2) 0.038(2) 0.0261(19) 0.0056(15) -0.0005(15) 0.0167(16)
N3B 0.0360(19) 0.040(2) 0.0255(18) 0.0047(16) -0.0023(15) 0.0157(16)
N4B 0.047(2) 0.035(2) 0.0229(18) 0.0024(15) -0.0061(16) 0.0164(17)
N5B 0.0279(17) 0.0318(18) 0.0229(17) 0.0034(14) 0.0002(13) 0.0121(14)
N6B 0.0247(16) 0.0305(18) 0.0231(17) 0.0023(14) -0.0031(13) 0.0090(14)
N7B 0.0265(17) 0.0290(18) 0.0235(17) 0.0025(14) 0.0000(13) 0.0094(14)
N8B 0.0247(17) 0.0321(19) 0.0210(17) 0.0034(14) -0.0035(13) 0.0127(14)
N9B 0.0217(16) 0.0304(18) 0.0218(16) 0.0050(14) 0.0022(13) 0.0093(14)
C1B 0.0253(19) 0.028(2) 0.023(2) 0.0031(16) 0.0010(16) 0.0092(16)
C2B 0.0235(18) 0.031(2) 0.0176(18) -0.0014(16) 0.0036(15) 0.0134(16)
C3B 0.0228(18) 0.032(2) 0.0151(18) -0.0005(15) 0.0030(14) 0.0123(16)
C4B 0.0218(18) 0.028(2) 0.024(2) 0.0053(16) -0.0022(15) 0.0093(16)
C5B 0.031(2) 0.038(2) 0.021(2) -0.0034(17) -0.0027(17) 0.0076(18)
N4C 0.035(2) 0.042(2) 0.034(2) 0.0035(18) -0.0015(17) 0.0191(18)
N3C 0.0281(19) 0.033(2) 0.0213(18) 0.0002(15) -0.0018(15) 0.0133(17)
N2C 0.040(2) 0.044(2) 0.023(2) 0.0037(17) -0.0018(16) 0.0131(19)
N1C 0.043(2) 0.041(2) 0.031(2) 0.0039(18) -0.0062(18) 0.017(2)
O1S 0.072(3) 0.060(2) 0.041(2) 0.0064(17) 0.0170(18) 0.033(2)
O4S 0.075(3) 0.057(3) 0.029(2) 0.0043(18) -0.0014(19) 0.033(2)
O2S 0.038(2) 0.062(2) 0.039(2) 0.0046(18) 0.0100(18) 0.0174(18)
O3S 0.054(2) 0.068(3) 0.036(2) 0.0026(18) 0.0008(16) 0.014(2)

loop_
_atom_type_symbol
_atom_type_description
_atom_type_scat_dispersion_real
_atom_type_scat_dispersion_imag
_atom_type_scat_source
C C 0.0033 0.0016 'International Tables Vol C Tables 4.2.6.8 and 6.1.1.4'
H H 0.0000 0.0000 'International Tables Vol C Tables 4.2.6.8 and 6.1.1.4'
N N 0.0061 0.0033 'International Tables Vol C Tables 4.2.6.8 and 6.1.1.4'
O O 0.0106 0.0060 'International Tables Vol C Tables 4.2.6.8 and 6.1.1.4'

loop_
_geom_angle_atom_site_label_1
_geom_angle_atom_site_label_2
_geom_angle_atom_site_label_3
_geom_angle
C1A N1A N2A 104.8(4)
N3A N2A N1A 109.6(3)
N2A N3A N4A 109.7(4)
C1A N4A N3A 104.1(4)
N6A N5A C2A 103.2(3)
N5A N6A N7A 116.5(3)
N5A N6A C5A 122.0(3)
N7A N6A C5A 121.5(3)
N6A N7A C3A 103.1(3)
O1A N8A C4A 117.2(3)
O2A N8A O1A 119.8(3)
O2A N8A C4A 123.1(4)
O3A N9A O4A 120.8(3)
O3A N9A C4A 122.9(4)
O4A N9A C4A 116.3(3)
N1A C1A N4A 111.8(4)
N1A C1A C2A 124.2(4)
N4A C1A C2A 124.0(4)
N5A C2A C1A 120.3(4)
N5A C2A C3A 108.3(4)
C3A C2A C1A 131.3(4)
N7A C3A C2A 108.9(3)
N7A C3A C4A 121.0(4)
C2A C3A C4A 130.0(4)
N8A C4A N9A 120.9(4)
N8A C4A C3A 119.0(3)
N9A C4A C3A 119.8(4)
N6A C5A H5AA 109.5
N6A C5A H5AB 109.5
N6A C5A H5AC 109.5
H5AA C5A H5AB 109.5
H5AA C5A H5AC 109.5
H5AB C5A H5AC 109.5
C1B N1B N2B 104.6(3)
N3B N2B N1B 109.3(3)
N2B N3B N4B 109.8(3)
C1B N4B N3B 104.1(3)
N6B N5B C2B 103.5(3)
N5B N6B C5B 121.8(3)
N7B N6B N5B 116.1(3)
N7B N6B C5B 121.9(3)
N6B N7B C3B 103.6(3)
O1B N8B C4B 117.5(3)
O2B N8B O1B 119.3(3)
O2B N8B C4B 123.2(3)
O3B N9B C4B 116.2(3)
O4B N9B O3B 120.6(3)
O4B N9B C4B 123.1(3)
N1B C1B N4B 112.1(4)
N1B C1B C2B 123.4(4)
N4B C1B C2B 124.5(4)
N5B C2B C1B 121.5(4)
N5B C2B C3B 108.7(3)
C3B C2B C1B 129.8(4)
N7B C3B C2B 108.1(3)
N7B C3B C4B 122.7(4)
C2B C3B C4B 129.2(4)
N8B C4B N9B 120.8(3)
N8B C4B C3B 119.9(3)
N9B C4B C3B 119.1(3)
N6B C5B H5BA 109.5
N6B C5B H5BB 109.5
N6B C5B H5BC 109.5
H5BA C5B H5BB 109.5
H5BA C5B H5BC 109.5
H5BB C5B H5BC 109.5
H4CA N4C H4CB 107(6)
H4CA N4C H4CC 102(6)
H4CA N4C H4CD 118(7)
H4CB N4C H4CC 106(6)
H4CB N4C H4CD 127(7)
H4CC N4C H4CD 91(7)
H3CA N3C H3CB 101(6)
H3CA N3C H3CC 119(7)
H3CA N3C H3CD 105(8)
H3CB N3C H3CC 116(6)
H3CB N3C H3CD 111(8)
H3CC N3C H3CD 105(8)
H2CA N2C H2CB 104(5)
H2CA N2C H2CC 116(6)
H2CA N2C H2CD 101(6)
H2CB N2C H2CC 114(5)
H2CB N2C H2CD 113(5)
H2CC N2C H2CD 108(5)
H1CA N1C H1CB 102(6)
H1CA N1C H1CC 109(6)
H1CA N1C H1CD 113(6)
H1CB N1C H1CC 107(6)
H1CB N1C H1CD 105(6)
H1CC N1C H1CD 118(6)
H1SA O1S H1SB 104.5
H4SA O4S H4SB 107(7)
H2SA O2S H2SB 104(7)
H3SA O3S H3SB 104.5

loop_
_geom_bond_atom_site_label_1
_geom_bond_atom_site_label_2
_geom_bond_distance
O1A N8A 1.257(5)
O2A N8A 1.254(5)
O3A N9A 1.243(5)
O4A N9A 1.258(5)
N1A N2A 1.336(5)
N1A C1A 1.334(5)
N2A N3A 1.310(6)
N3A N4A 1.347(5)
N4A C1A 1.339(5)
N5A N6A 1.324(5)
N5A C2A 1.350(5)
N6A N7A 1.324(5)
N6A C5A 1.456(5)
N7A C3A 1.343(5)
N8A C4A 1.372(5)
N9A C4A 1.373(5)
C1A C2A 1.459(6)
C2A C3A 1.393(6)
C3A C4A 1.466(5)
C5A H5AA 0.9800
C5A H5AB 0.9800
C5A H5AC 0.9800
O1B N8B 1.265(4)
O2B N8B 1.246(4)
O3B N9B 1.256(4)
O4B N9B 1.240(4)
N1B N2B 1.347(5)
N1B C1B 1.324(5)
N2B N3B 1.309(5)
N3B N4B 1.343(5)
N4B C1B 1.338(5)
N5B N6B 1.324(5)
N5B C2B 1.341(5)
N6B N7B 1.323(5)
N6B C5B 1.460(5)
N7B C3B 1.348(5)
N8B C4B 1.370(5)
N9B C4B 1.383(5)
C1B C2B 1.463(6)
C2B C3B 1.397(6)
C3B C4B 1.463(6)
C5B H5BA 0.9800
C5B H5BB 0.9800
C5B H5BC 0.9800
N4C H4CA 0.96(3)
N4C H4CB 0.97(3)
N4C H4CC 0.96(3)
N4C H4CD 0.97(3)
N3C H3CA 0.84(3)
N3C H3CB 0.84(3)
N3C H3CC 0.84(3)
N3C H3CD 0.84(3)
N2C H2CA 0.89(3)
N2C H2CB 0.89(3)
N2C H2CC 0.89(3)
N2C H2CD 0.90(3)
N1C H1CA 0.88(3)
N1C H1CB 0.89(3)
N1C H1CC 0.88(3)
N1C H1CD 0.88(3)
O1S H1SA 0.8694
O1S H1SB 0.8699
O4S H4SA 0.97(7)
O4S H4SB 0.71(8)
O2S H2SA 0.79(7)
O2S H2SB 0.83(8)
O3S H3SA 0.8699
O3S H3SB 0.8704

loop_
_geom_hbond_atom_site_label_D
_geom_hbond_atom_site_label_H
_geom_hbond_atom_site_label_A
_geom_hbond_distance_DH
_geom_hbond_distance_HA
_geom_hbond_distance_DA
_geom_hbond_angle_DHA
_geom_hbond_site_symmetry_A
N4C H4CA O3S 0.96(3) 2.50(7) 3.024(6) 114(5) 1_455
N4C H4CB N2B 0.97(3) 2.08(4) 2.959(5) 150(5) .
N4C H4CC O3A 0.96(3) 2.14(5) 2.983(5) 146(6) 1_455
N4C H4CD O2B 0.97(3) 2.37(8) 2.855(5) 110(6) 1_565
N4C H4CD O4B 0.97(3) 2.19(7) 2.975(5) 137(7) 1_565
N3C H3CA N1B 0.84(3) 2.23(5) 2.942(5) 142(6) .
N3C H3CB O1B 0.84(3) 2.03(3) 2.846(5) 164(6) 2_666
N3C H3CC O2B 0.84(3) 2.13(4) 2.892(5) 151(6) 1_565
N3C H3CD O3A 0.84(3) 2.04(5) 2.832(5) 158(10) .
N2C H2CA O1A 0.89(3) 2.26(5) 2.940(5) 133(5) .
N2C H2CB N3B 0.89(3) 2.05(3) 2.932(5) 168(5) .
N2C H2CC O2S 0.89(3) 1.96(3) 2.850(6) 176(6) 1_545
N2C H2CD N1A 0.90(3) 2.01(3) 2.908(6) 173(6) 2_565
N1C H1CA O3B 0.88(3) 2.14(3) 3.001(5) 168(6) 1_665
N1C H1CB O3S 0.89(3) 1.92(3) 2.796(6) 170(5) .
N1C H1CC O4A 0.88(3) 2.17(5) 2.872(5) 136(5) .
N1C H1CD O4S 0.88(3) 2.01(4) 2.840(6) 156(6) .
O1S H1SA N4B 0.87 2.05 2.914(5) 170.6 1_565
O1S H1SB O4S 0.87 2.16 2.993(6) 160.7 .
O4S H4SA O2A 0.97(7) 1.97(7) 2.870(6) 153(6) 1_565
O4S H4SB N2A 0.71(8) 2.30(8) 3.001(6) 169(7) 2_675
O2S H2SA N3A 0.79(7) 2.13(7) 2.851(6) 151(7) 1_455
O2S H2SB N2A 0.83(8) 2.24(8) 3.033(5) 158(6) 2_675
O3S H3SA O1S 0.87 2.10 2.833(6) 141.5 1_655
O3S H3SA O2S 0.87 2.40 3.027(5) 129.4 1_655
O3S H3SB N4A 0.87 1.94 2.806(5) 171.7 .
